data_1565876
loop_
_publ_author_name
'Olejniczak, Anna'
'Katrusiak, Anna'
'Podsiad\/lo, Marcin'
'Katrusiak, Andrzej'

_publ_section_title
;
 Stochastic hydration of a high-nitrogen-content molecular compound
 recrystallized under pressure
;
_journal_issue 1
_journal_name_full IUCrJ
_journal_page_first 49
_journal_page_last 54
_journal_paper_doi 10.1107/S2052252521010381
_journal_volume 9
_journal_year 2022
_chemical_formula_moiety 'C4 H2 Cl N5'
_chemical_formula_sum 'C4 H2 Cl N5'
_chemical_formula_weight 155.56
_chemical_name_systematic 6-chloro-1,2,3,4-tetrazolo[1,5-b]pyridazine
_space_group_crystal_system orthorhombic
_space_group_IT_number 62
_space_group_name_Hall '-P 2ac 2n'
_space_group_name_H-M_alt 'P n m a'
_atom_sites_solution_hydrogens geom
_atom_sites_solution_primary direct
_audit_creation_date 2021-06-08
_audit_creation_method
;
Olex2 1.3
(compiled 2020.11.12 svn.r5f609507 for OlexSys, GUI svn.r6272)
;
_cell_angle_alpha 90
_cell_angle_beta 90
_cell_angle_gamma 90
_cell_formula_units_Z 4
_cell_length_a 10.697(4)
_cell_length_b 6.2545(7)
_cell_length_c 8.8012(10)
_cell_measurement_reflns_used 651
_cell_measurement_temperature 296(2)
_cell_measurement_theta_max 22.7070
_cell_measurement_theta_min 4.4090
_cell_volume 588.8(2)
_computing_cell_refinement 'CrysAlisPro 1.171.40.67a (Rigaku OD, 2019)'
_computing_data_collection 'CrysAlisPro 1.171.40.67a (Rigaku OD, 2019)'
_computing_data_reduction 'CrysAlisPro 1.171.40.67a (Rigaku OD, 2019)'
_computing_molecular_graphics 'Olex2 1.3 (Dolomanov et al., 2009)'
_computing_publication_material 'Olex2 1.3 (Dolomanov et al., 2009)'
_computing_structure_refinement 'SHELXL 2018/3 (Sheldrick, 2015)'
_computing_structure_solution 'SHELXT 2018/2 (Sheldrick, 2018)'
_diffrn_ambient_environment 'diamond-anvil cell'
_diffrn_ambient_pressure 240000
_diffrn_ambient_temperature 296
_diffrn_detector 'CCD plate'
_diffrn_detector_area_resol_mean 16.2413
_diffrn_detector_type Eos
_diffrn_measured_fraction_theta_full 0.418
_diffrn_measured_fraction_theta_max 0.376
_diffrn_measurement_details
;
List of Runs (angles in degrees, time in seconds):

  # Type    Start    End  Width  t~exp~   \w     \q     \k     \f   Frames
--------------------------------------------------------------------------
  1  \f    -35.00  19.75   0.75   35.00   0.00 -30.00   0.00    --    73
  2  \f    140.00 200.00   0.75   35.00   0.00 -30.00   0.00    --    80
  3  \f    160.00 217.00   0.75   35.00   0.00  30.00   0.00    --    76
  4  \f    -20.00  34.75   0.75   35.00   0.00  30.00   0.00    --    73
  5  \w    -24.00  24.00   0.75   35.00    --   30.00  39.46 -12.90   64
  6  \w    -24.00  24.00   0.75   35.00    --   30.00  39.46 167.10   64
  7  \w    -50.00  10.00   0.75   35.00    --  -30.00  39.46 167.10   80
  8  \w    -50.00  10.00   0.75   35.00    --  -30.00  39.46 -12.90   80
  9  \w    -64.00  -8.50   0.75   35.00    --  -30.00  81.40 -28.90   74
 10  \w    -64.00  -8.50   0.75   35.00    --  -30.00  81.40 151.10   74
 11  \w    -19.00   8.00   0.75   35.00    --   30.00  81.40 151.10   36
 12  \w    -19.00   8.00   0.75   35.00    --   30.00  81.40 -28.90   36
 13  \w    -43.00 -21.25   0.75   35.00    --   30.00 134.60 -56.90   29
 14  \w    -43.00 -21.25   0.75   35.00    --   30.00 134.60 123.10   29
 15  \w    -90.00 -36.00   0.75   35.00    --  -30.00 134.60 123.10   72
 16  \w    -90.00 -36.00   0.75   35.00    --  -30.00 134.60 -56.90   72
;
_diffrn_measurement_device 'four-circle diffractometer'
_diffrn_measurement_device_type 'KM-4 CCD'
_diffrn_measurement_method
;
HP omega scans - for more details see:
A. Budzianowski, A. Katrusiak in High-Pressure Crystallography
(Eds.: A. Katrusiak, P. F. McMillan),
Dordrecht: Kluwer Acad. Publ., 2004 pp.157-168       
;
_diffrn_orient_matrix_type 'CrysAlisPro convention (1999,Acta A55,543-557)'
_diffrn_orient_matrix_UB_11 -0.0645736114
_diffrn_orient_matrix_UB_12 0.0130215977
_diffrn_orient_matrix_UB_13 -0.0159137254
_diffrn_orient_matrix_UB_21 0.0111260416
_diffrn_orient_matrix_UB_22 0.1071837514
_diffrn_orient_matrix_UB_23 -0.0225893624
_diffrn_orient_matrix_UB_31 0.0101583890
_diffrn_orient_matrix_UB_32 -0.0346873093
_diffrn_orient_matrix_UB_33 -0.0757064782
_diffrn_radiation_monochromator graphite
_diffrn_radiation_probe x-ray
_diffrn_radiation_type 'Mo K\a'
_diffrn_radiation_wavelength 0.71073
_diffrn_reflns_av_R_equivalents 0.0450
_diffrn_reflns_av_unetI/netI 0.0278
_diffrn_reflns_Laue_measured_fraction_full 0.418
_diffrn_reflns_Laue_measured_fraction_max 0.376
_diffrn_reflns_limit_h_max 4
_diffrn_reflns_limit_h_min -4
_diffrn_reflns_limit_k_max 7
_diffrn_reflns_limit_k_min -7
_diffrn_reflns_limit_l_max 10
_diffrn_reflns_limit_l_min -11
_diffrn_reflns_number 2687
_diffrn_reflns_point_group_measured_fraction_full 0.418
_diffrn_reflns_point_group_measured_fraction_max 0.376
_diffrn_reflns_theta_full 25.242
_diffrn_reflns_theta_max 26.915
_diffrn_reflns_theta_min 4.429
_diffrn_source 'fine-focus sealed X-ray tube'
_diffrn_source_type 'Enhance (Mo) X-ray Source'
_exptl_absorpt_coefficient_mu 0.559
_exptl_absorpt_correction_T_max 1.00000
_exptl_absorpt_correction_T_min 0.38331
_exptl_absorpt_correction_type multi-scan
_exptl_absorpt_process_details
;
CrysAlisPro 1.171.40.67a (Rigaku Oxford Diffraction, 2019)
Empirical absorption correction using spherical harmonics,
 implemented in SCALE3 ABSPACK scaling algorithm.
;
_exptl_crystal_colour colorless
_exptl_crystal_density_diffrn 1.755
_exptl_crystal_description plate
_exptl_crystal_F_000 312
_exptl_crystal_size_max 0.30
_exptl_crystal_size_mid 0.26
_exptl_crystal_size_min 0.11
_refine_diff_density_max 0.082
_refine_diff_density_min -0.092
_refine_diff_density_rms 0.022
_refine_ls_extinction_method none
_refine_ls_goodness_of_fit_ref 1.081
_refine_ls_hydrogen_treatment constr
_refine_ls_matrix_type full
_refine_ls_number_parameters 61
_refine_ls_number_reflns 263
_refine_ls_number_restraints 6
_refine_ls_restrained_S_all 1.069
_refine_ls_R_factor_all 0.0495
_refine_ls_R_factor_gt 0.0249
_refine_ls_shift/su_max 0.000
_refine_ls_shift/su_mean 0.000
_refine_ls_structure_factor_coef Fsqd
_refine_ls_weighting_details 'w=1/[\s^2^(Fo^2^)+(0.0185P)^2^] where P=(Fo^2^+2Fc^2^)/3'
_refine_ls_weighting_scheme calc
_refine_ls_wR_factor_gt 0.0378
_refine_ls_wR_factor_ref 0.0431
_reflns_Friedel_coverage 0.000
_reflns_number_gt 187
_reflns_number_total 263
_reflns_threshold_expression 'I > 2\s(I)'
_cod_data_source_file lt5042.cif
_cod_data_source_block C4H2N5Cl1@0_24GPa_phase_alpha_prim
_cod_original_cell_volume 588.8(3)
_cod_database_code 1565876
_shelx_shelxl_version_number 2018/3
_chemical_oxdiff_formula C4H2N5Cl1
_shelx_space_group_comment
;
The symmetry employed for this shelxl refinement is uniquely defined
by the following loop, which should always be used as a source of
symmetry information in preference to the above space-group names.
They are only intended as comments.
;
_reflns_odcompleteness_completeness 39.16
_reflns_odcompleteness_iscentric 1
_reflns_odcompleteness_theta 26.86
_olex2_refinement_description
;
1. Fixed Uiso
 At 1.2 times of:
  All C(H) groups
2. Uiso/Uaniso restraints and constraints
Uanis(C6) \\sim Ueq: with sigma of 0.02 and sigma for terminal atoms of 0.01
3.a Aromatic/amide H refined with riding coordinates:
 C7(H7), C8(H8)
;
_olex2_submission_special_instructions 'No special instructions were received'
_oxdiff_exptl_absorpt_empirical_details
;
Empirical correction (ABSPACK) includes:
- Absorption correction using spherical harmonics
- Frame scaling
;
_oxdiff_exptl_absorpt_empirical_full_max 2.247
_oxdiff_exptl_absorpt_empirical_full_min 0.812

loop_
_space_group_symop_operation_xyz
'x, y, z'
'-x+1/2, -y, z+1/2'
'x+1/2, -y+1/2, -z+1/2'
'-x, y+1/2, -z'
'-x, -y, -z'
'x-1/2, y, -z-1/2'
'-x-1/2, y-1/2, z-1/2'
'x, -y-1/2, z'

loop_
_atom_site_label
_atom_site_type_symbol
_atom_site_fract_x
_atom_site_fract_y
_atom_site_fract_z
_atom_site_U_iso_or_equiv
_atom_site_adp_type
_atom_site_occupancy
_atom_site_site_symmetry_order
_atom_site_calc_flag
_atom_site_refinement_flags_posn
_atom_site_refinement_flags_adp
_atom_site_refinement_flags_occupancy
_atom_site_disorder_assembly
_atom_site_disorder_group
Cl1 Cl 0.61551(16) 0.750000 0.91127(9) 0.0760(13) Uani 1 2 d S T P . .
C6 C 0.624(2) 0.750000 0.7158(5) 0.033(6) Uani 1 2 d S TU P . .
C7 C 0.7471(17) 0.750000 0.6526(7) 0.050(9) Uani 1 2 d S T P . .
H7 H 0.818559 0.750000 0.712702 0.060 Uiso 1 2 calc R U P . .
N6 N 0.5353(13) 0.750000 0.4928(5) 0.035(5) Uani 1 2 d S T P . .
N1 N 0.6188(12) 0.750000 0.2671(6) 0.043(7) Uani 1 2 d S T P . .
N5 N 0.5216(12) 0.750000 0.6465(5) 0.052(6) Uani 1 2 d S T P . .
C8 C 0.7523(17) 0.750000 0.4976(5) 0.069(7) Uani 1 2 d S T P . .
H8 H 0.829630 0.750000 0.449439 0.083 Uiso 1 2 calc R U P . .
N2 N 0.4917(12) 0.750000 0.2617(6) 0.069(8) Uani 1 2 d S T P . .
N3 N 0.4408(11) 0.750000 0.3956(4) 0.074(5) Uani 1 2 d S T P . .
C9 C 0.6492(18) 0.750000 0.4150(6) 0.051(7) Uani 1 2 d S T P . .

loop_
_atom_site_aniso_label
_atom_site_aniso_U_11
_atom_site_aniso_U_22
_atom_site_aniso_U_33
_atom_site_aniso_U_23
_atom_site_aniso_U_13
_atom_site_aniso_U_12
Cl1 0.115(4) 0.0785(5) 0.0346(5) 0.000 -0.0036(8) 0.000
C6 0.016(19) 0.0469(19) 0.036(2) 0.000 -0.009(5) 0.000
C7 0.03(3) 0.059(2) 0.066(5) 0.000 -0.006(6) 0.000
N6 0.019(19) 0.0432(14) 0.044(3) 0.000 0.005(5) 0.000
N1 0.02(2) 0.071(2) 0.040(2) 0.000 -0.005(5) 0.000
N5 0.07(2) 0.0505(15) 0.036(3) 0.000 0.002(3) 0.000
C8 0.09(2) 0.061(2) 0.051(4) 0.000 0.024(5) 0.000
N2 0.10(2) 0.0609(19) 0.042(2) 0.000 -0.025(6) 0.000
N3 0.106(19) 0.0557(16) 0.059(3) 0.000 -0.023(4) 0.000
C9 0.07(2) 0.0469(17) 0.036(3) 0.000 0.002(6) 0.000

loop_
_atom_type_symbol
_atom_type_description
_atom_type_scat_dispersion_real
_atom_type_scat_dispersion_imag
_atom_type_scat_source
C C 0.0033 0.0016 'International Tables Vol C Tables 4.2.6.8 and 6.1.1.4'
H H 0.0000 0.0000 'International Tables Vol C Tables 4.2.6.8 and 6.1.1.4'
Cl Cl 0.1484 0.1585 'International Tables Vol C Tables 4.2.6.8 and 6.1.1.4'
N N 0.0061 0.0033 'International Tables Vol C Tables 4.2.6.8 and 6.1.1.4'

loop_
_geom_angle_atom_site_label_1
_geom_angle_atom_site_label_2
_geom_angle_atom_site_label_3
_geom_angle
_geom_angle_site_symmetry_1
_geom_angle_site_symmetry_3
_geom_angle_publ_flag
C7 C6 Cl1 116.0(16) . . ?
N5 C6 Cl1 116.0(16) . . ?
N5 C6 C7 128.0(6) . . ?
C6 C7 H7 122.4 . . ?
C8 C7 C6 115.3(19) . . ?
C8 C7 H7 122.4 . . ?
N5 N6 C9 125.5(16) . . ?
N3 N6 N5 124.1(14) . . ?
N3 N6 C9 110.4(5) . . ?
C9 N1 N2 106.0(13) . . ?
C6 N5 N6 112.9(15) . . ?
C7 C8 H8 119.5 . . ?
C9 C8 C7 121(2) . . ?
C9 C8 H8 119.5 . . ?
N3 N2 N1 112.7(8) . . ?
N2 N3 N6 105.5(13) . . ?
N1 C9 N6 105.3(17) . . ?
C8 C9 N6 117.3(7) . . ?
C8 C9 N1 137.4(18) . . ?

loop_
_geom_bond_atom_site_label_1
_geom_bond_atom_site_label_2
_geom_bond_distance
_geom_bond_site_symmetry_2
_geom_bond_publ_flag
Cl1 C6 1.723(5) . ?
C6 C7 1.43(3) . ?
C6 N5 1.26(3) . ?
C7 H7 0.9300 . ?
C7 C8 1.365(8) . ?
N6 N5 1.360(6) . ?
N6 N3 1.324(17) . ?
N6 C9 1.40(3) . ?
N1 N2 1.36(2) . ?
N1 C9 1.341(10) . ?
C8 H8 0.9300 . ?
C8 C9 1.32(3) . ?
N2 N3 1.298(12) . ?

loop_
_geom_torsion_atom_site_label_1
_geom_torsion_atom_site_label_2
_geom_torsion_atom_site_label_3
_geom_torsion_atom_site_label_4
_geom_torsion
_geom_torsion_site_symmetry_1
_geom_torsion_site_symmetry_2
_geom_torsion_site_symmetry_3
_geom_torsion_site_symmetry_4
_geom_torsion_publ_flag
Cl1 C6 C7 C8 180.000(2) . . . . ?
Cl1 C6 N5 N6 180.000(2) . . . . ?
C6 C7 C8 C9 0.000(3) . . . . ?
C7 C6 N5 N6 0.000(3) . . . . ?
C7 C8 C9 N6 0.000(3) . . . . ?
C7 C8 C9 N1 180.000(2) . . . . ?
N1 N2 N3 N6 0.000(1) . . . . ?
N5 C6 C7 C8 0.000(5) . . . . ?
N5 N6 N3 N2 180.000(2) . . . . ?
N5 N6 C9 N1 180.000(2) . . . . ?
N5 N6 C9 C8 0.000(3) . . . . ?
N2 N1 C9 N6 0.000(1) . . . . ?
N2 N1 C9 C8 180.000(1) . . . . ?
N3 N6 N5 C6 180.000(3) . . . . ?
N3 N6 C9 N1 0.000(2) . . . . ?
N3 N6 C9 C8 180.000(1) . . . . ?
C9 N6 N5 C6 0.000(3) . . . . ?
C9 N6 N3 N2 0.000(1) . . . . ?
C9 N1 N2 N3 0.000(1) . . . . ?
